data_1559341
loop_
_publ_author_name
'Nifant'ev, Ilya E.'
'Shlyakhtin, Andrey V.'
'Bagrov, Vladimir V.'
'Tavtorkin, Alexander N.'
'Komarov, Pavel D.'
'Churakov, Andrei V.'
'Ivchenko, Pavel V.'

_publ_section_title
;
 Substituted glycolides from natural sources: preparation, alcoholysis and
 polymerization
;
_journal_issue 43
_journal_name_full 'Polymer Chemistry'
_journal_page_first 6890
_journal_page_last 6902
_journal_paper_doi 10.1039/D0PY01297A
_journal_volume 11
_journal_year 2020
_chemical_formula_moiety 'C11 H10 O4'
_chemical_formula_sum 'C11 H10 O4'
_chemical_formula_weight 206.19
_space_group_crystal_system monoclinic
_space_group_IT_number 14
_space_group_name_Hall '-P 2ybc'
_space_group_name_H-M_alt 'P 1 21/c 1'
_atom_sites_solution_hydrogens difmap
_atom_sites_solution_primary difmap
_atom_sites_solution_secondary difmap
_audit_creation_method SHELXL-2016/6
_audit_update_record
;
2020-07-08 deposited with the CCDC.	2020-10-12 downloaded from the CCDC.
;
_cell_angle_alpha 90
_cell_angle_beta 95.037(1)
_cell_angle_gamma 90
_cell_formula_units_Z 4
_cell_length_a 9.2468(4)
_cell_length_b 15.2962(5)
_cell_length_c 6.6028(2)
_cell_measurement_reflns_used 4087
_cell_measurement_temperature 100(2)
_cell_measurement_theta_max 30.422
_cell_measurement_theta_min 2.211
_cell_volume 930.30(6)
_computing_cell_refinement 'SAINT (Bruker, 2018)'
_computing_data_collection '<i>APEX3</i> (Bruker, 2018)'
_computing_data_reduction 'SAINT (Bruker, 2018)'
_computing_structure_refinement 'SHELXL-2016/6 (Sheldrick, 2016)'
_computing_structure_solution 'SHELXT (Sheldrick, 2016)'
_diffrn_ambient_temperature 100(2)
_diffrn_measured_fraction_theta_full 0.998
_diffrn_measured_fraction_theta_max 0.998
_diffrn_measurement_device_type 'Bruker SMART APEX II'
_diffrn_measurement_method \w
_diffrn_radiation_type MoK\a
_diffrn_radiation_wavelength 0.71073
_diffrn_reflns_av_R_equivalents 0.0356
_diffrn_reflns_av_unetI/netI 0.0323
_diffrn_reflns_Laue_measured_fraction_full 0.998
_diffrn_reflns_Laue_measured_fraction_max 0.998
_diffrn_reflns_limit_h_max 12
_diffrn_reflns_limit_h_min -12
_diffrn_reflns_limit_k_max 20
_diffrn_reflns_limit_k_min -20
_diffrn_reflns_limit_l_max 9
_diffrn_reflns_limit_l_min -8
_diffrn_reflns_number 10913
_diffrn_reflns_point_group_measured_fraction_full 0.998
_diffrn_reflns_point_group_measured_fraction_max 0.998
_diffrn_reflns_theta_full 25.242
_diffrn_reflns_theta_max 28.997
_diffrn_reflns_theta_min 2.581
_exptl_absorpt_coefficient_mu 0.113
_exptl_absorpt_correction_type multi-scan
_exptl_absorpt_process_details 'SADABS (Bruker, 2016)'
_exptl_crystal_colour colourless
_exptl_crystal_density_diffrn 1.472
_exptl_crystal_description parallelepiped
_exptl_crystal_F_000 432
_exptl_crystal_size_max 0.400
_exptl_crystal_size_mid 0.400
_exptl_crystal_size_min 0.200
_exptl_transmission_factor_max 0.8622
_exptl_transmission_factor_min 0.8108
_refine_diff_density_max 0.419
_refine_diff_density_min -0.220
_refine_diff_density_rms 0.049
_refine_ls_extinction_method none
_refine_ls_goodness_of_fit_ref 1.061
_refine_ls_hydrogen_treatment refall
_refine_ls_matrix_type full
_refine_ls_number_parameters 176
_refine_ls_number_reflns 2464
_refine_ls_number_restraints 0
_refine_ls_restrained_S_all 1.061
_refine_ls_R_factor_all 0.0497
_refine_ls_R_factor_gt 0.0408
_refine_ls_shift/su_max 0.000
_refine_ls_shift/su_mean 0.000
_refine_ls_structure_factor_coef Fsqd
_refine_ls_weighting_details 'w=1/[\s^2^(Fo^2^)+(0.0360P)^2^+0.3889P] where P=(Fo^2^+2Fc^2^)/3'
_refine_ls_weighting_scheme calc
_refine_ls_wR_factor_gt 0.0889
_refine_ls_wR_factor_ref 0.0932
_reflns_Friedel_coverage 0.000
_reflns_number_gt 2111
_reflns_number_total 2464
_reflns_threshold_expression 'I > 2\s(I)'
_cod_data_source_file d0py01297a2.cif
_cod_data_source_block a
_cod_depositor_comments 'Adding full bibliography for 1559341.cif.'
_cod_original_sg_symbol_H-M 'P 21/c'
_cod_database_code 1559341
_shelx_shelxl_version_number 2016/6
_shelx_space_group_comment
;
The symmetry employed for this shelxl refinement is uniquely defined
by the following loop, which should always be used as a source of
symmetry information in preference to the above space-group names.
They are only intended as comments.
;
_shelx_estimated_absorpt_t_min 0.956
_shelx_estimated_absorpt_t_max 0.978

loop_
_space_group_symop_operation_xyz
'x, y, z'
'-x, y+1/2, -z+1/2'
'-x, -y, -z'
'x, -y-1/2, z-1/2'

loop_
_atom_site_label
_atom_site_type_symbol
_atom_site_fract_x
_atom_site_fract_y
_atom_site_fract_z
_atom_site_U_iso_or_equiv
_atom_site_adp_type
_atom_site_occupancy
_atom_site_site_symmetry_order
_atom_site_calc_flag
_atom_site_refinement_flags_posn
_atom_site_refinement_flags_adp
_atom_site_refinement_flags_occupancy
_atom_site_disorder_assembly
_atom_site_disorder_group
O1 O 0.51232(10) 0.42738(6) 0.30389(13) 0.0161(2) Uani 1 1 d . . . . .
O2 O 0.44805(9) 0.55797(5) 0.18380(13) 0.01322(19) Uani 1 1 d . . . . .
O3 O 0.66222(10) 0.71985(6) -0.00823(14) 0.0179(2) Uani 1 1 d . . . . .
O4 O 0.73271(9) 0.59986(6) 0.15889(13) 0.0150(2) Uani 1 1 d . . . . .
C1 C 0.69907(13) 0.53894(8) 0.31626(18) 0.0128(2) Uani 1 1 d . . . . .
C2 C 0.54692(12) 0.50130(8) 0.26856(17) 0.0122(2) Uani 1 1 d . . . . .
C3 C 0.48895(13) 0.65058(8) 0.19421(19) 0.0130(2) Uani 1 1 d . . . . .
C4 C 0.63271(13) 0.66189(8) 0.10334(18) 0.0134(2) Uani 1 1 d . . . . .
C5 C 0.36635(14) 0.70211(8) 0.0873(2) 0.0160(3) Uani 1 1 d . . . . .
C11 C 0.81431(13) 0.46903(8) 0.33408(19) 0.0134(2) Uani 1 1 d . . . . .
C12 C 0.88802(14) 0.44445(8) 0.1687(2) 0.0170(3) Uani 1 1 d . . . . .
C13 C 0.99466(14) 0.38003(9) 0.1918(2) 0.0206(3) Uani 1 1 d . . . . .
C14 C 1.02566(14) 0.33913(9) 0.3780(2) 0.0209(3) Uani 1 1 d . . . . .
C15 C 0.95026(14) 0.36267(9) 0.5422(2) 0.0206(3) Uani 1 1 d . . . . .
C16 C 0.84561(14) 0.42818(8) 0.52115(19) 0.0165(3) Uani 1 1 d . . . . .
H1 H 0.6971(16) 0.5701(10) 0.445(2) 0.013(3) Uiso 1 1 d . . . . .
H3 H 0.5031(16) 0.6668(10) 0.338(2) 0.014(4) Uiso 1 1 d . . . . .
H12 H 0.8667(17) 0.4739(10) 0.040(2) 0.022(4) Uiso 1 1 d . . . . .
H13 H 1.0480(19) 0.3637(11) 0.076(3) 0.030(4) Uiso 1 1 d . . . . .
H14 H 1.0994(17) 0.2947(11) 0.393(2) 0.023(4) Uiso 1 1 d . . . . .
H16 H 0.7945(18) 0.4467(11) 0.638(2) 0.023(4) Uiso 1 1 d . . . . .
H51 H 0.3486(17) 0.6858(11) -0.058(2) 0.022(4) Uiso 1 1 d . . . . .
H52 H 0.2769(17) 0.6918(10) 0.155(2) 0.021(4) Uiso 1 1 d . . . . .
H53 H 0.3900(17) 0.7636(11) 0.098(2) 0.023(4) Uiso 1 1 d . . . . .
H15 H 0.9717(18) 0.3349(11) 0.676(2) 0.025(4) Uiso 1 1 d . . . . .

loop_
_atom_site_aniso_label
_atom_site_aniso_U_11
_atom_site_aniso_U_22
_atom_site_aniso_U_33
_atom_site_aniso_U_23
_atom_site_aniso_U_13
_atom_site_aniso_U_12
O1 0.0166(4) 0.0130(4) 0.0190(4) 0.0007(3) 0.0033(3) -0.0021(3)
O2 0.0113(4) 0.0106(4) 0.0178(4) 0.0001(3) 0.0009(3) -0.0013(3)
O3 0.0157(4) 0.0162(4) 0.0217(5) 0.0051(4) 0.0020(3) -0.0021(3)
O4 0.0118(4) 0.0144(4) 0.0192(4) 0.0056(4) 0.0037(3) 0.0002(3)
C1 0.0120(5) 0.0132(5) 0.0134(5) 0.0014(5) 0.0023(4) -0.0009(4)
C2 0.0126(5) 0.0142(5) 0.0100(5) -0.0022(4) 0.0029(4) -0.0002(4)
C3 0.0133(5) 0.0099(5) 0.0161(6) -0.0015(5) 0.0025(4) -0.0014(4)
C4 0.0123(5) 0.0121(5) 0.0157(6) -0.0014(5) -0.0004(4) -0.0013(4)
C5 0.0144(6) 0.0135(6) 0.0205(6) 0.0009(5) 0.0031(5) 0.0011(5)
C11 0.0101(5) 0.0121(5) 0.0179(6) 0.0004(5) 0.0001(4) -0.0010(4)
C12 0.0167(6) 0.0174(6) 0.0170(6) -0.0010(5) 0.0023(5) -0.0004(5)
C13 0.0167(6) 0.0179(6) 0.0274(7) -0.0058(5) 0.0042(5) 0.0006(5)
C14 0.0138(6) 0.0135(6) 0.0346(8) -0.0019(5) -0.0024(5) 0.0009(5)
C15 0.0173(6) 0.0187(6) 0.0248(7) 0.0056(6) -0.0040(5) -0.0016(5)
C16 0.0148(6) 0.0177(6) 0.0169(6) 0.0016(5) 0.0015(5) -0.0020(5)

loop_
_atom_type_symbol
_atom_type_description
_atom_type_scat_dispersion_real
_atom_type_scat_dispersion_imag
_atom_type_scat_source
C C 0.0033 0.0016 'International Tables Vol C Tables 4.2.6.8 and 6.1.1.4'
H H 0.0000 0.0000 'International Tables Vol C Tables 4.2.6.8 and 6.1.1.4'
O O 0.0106 0.0060 'International Tables Vol C Tables 4.2.6.8 and 6.1.1.4'

loop_
_geom_angle_atom_site_label_1
_geom_angle_atom_site_label_2
_geom_angle_atom_site_label_3
_geom_angle
_geom_angle_site_symmetry_1
_geom_angle_site_symmetry_3
_geom_angle_publ_flag
C2 O2 C3 116.10(9) . . ?
C4 O4 C1 117.42(9) . . ?
O4 C1 C11 108.50(9) . . ?
O4 C1 C2 110.26(9) . . ?
C11 C1 C2 112.39(10) . . ?
O4 C1 H1 109.4(9) . . ?
C11 C1 H1 110.2(9) . . ?
C2 C1 H1 106.1(9) . . ?
O1 C2 O2 120.23(11) . . ?
O1 C2 C1 124.75(11) . . ?
O2 C2 C1 115.02(10) . . ?
O2 C3 C5 107.67(10) . . ?
O2 C3 C4 108.86(9) . . ?
C5 C3 C4 113.91(10) . . ?
O2 C3 H3 107.6(9) . . ?
C5 C3 H3 110.7(9) . . ?
C4 C3 H3 107.9(9) . . ?
O3 C4 O4 119.87(11) . . ?
O3 C4 C3 125.61(11) . . ?
O4 C4 C3 114.52(10) . . ?
C3 C5 H51 112.1(9) . . ?
C3 C5 H52 109.3(9) . . ?
H51 C5 H52 109.0(13) . . ?
C3 C5 H53 108.6(10) . . ?
H51 C5 H53 109.4(13) . . ?
H52 C5 H53 108.4(13) . . ?
C12 C11 C16 119.87(12) . . ?
C12 C11 C1 121.54(11) . . ?
C16 C11 C1 118.58(11) . . ?
C11 C12 C13 119.80(12) . . ?
C11 C12 H12 119.2(9) . . ?
C13 C12 H12 121.0(9) . . ?
C14 C13 C12 120.35(13) . . ?
C14 C13 H13 119.8(10) . . ?
C12 C13 H13 119.8(10) . . ?
C15 C14 C13 119.79(12) . . ?
C15 C14 H14 120.1(10) . . ?
C13 C14 H14 120.1(10) . . ?
C14 C15 C16 120.12(12) . . ?
C14 C15 H15 120.8(10) . . ?
C16 C15 H15 119.0(10) . . ?
C15 C16 C11 120.04(12) . . ?
C15 C16 H16 120.6(9) . . ?
C11 C16 H16 119.4(9) . . ?

loop_
_geom_bond_atom_site_label_1
_geom_bond_atom_site_label_2
_geom_bond_distance
_geom_bond_site_symmetry_2
_geom_bond_publ_flag
O1 C2 1.2034(15) . ?
O2 C2 1.3456(14) . ?
O2 C3 1.4663(14) . ?
O3 C4 1.1993(15) . ?
O4 C4 1.3529(14) . ?
O4 C1 1.4496(14) . ?
C1 C11 1.5069(16) . ?
C1 C2 1.5272(16) . ?
C1 H1 0.979(15) . ?
C3 C5 1.5047(17) . ?
C3 C4 1.5156(17) . ?
C3 H3 0.978(15) . ?
C5 H51 0.990(16) . ?
C5 H52 0.987(16) . ?
C5 H53 0.967(17) . ?
C11 C12 1.3891(17) . ?
C11 C16 1.3918(17) . ?
C12 C13 1.3928(18) . ?
C12 H12 0.963(16) . ?
C13 C14 1.387(2) . ?
C13 H13 0.975(17) . ?
C14 C15 1.387(2) . ?
C14 H14 0.962(16) . ?
C15 C16 1.3915(18) . ?
C15 H15 0.982(16) . ?
C16 H16 0.980(16) . ?

loop_
_geom_torsion_atom_site_label_1
_geom_torsion_atom_site_label_2
_geom_torsion_atom_site_label_3
_geom_torsion_atom_site_label_4
_geom_torsion
_geom_torsion_site_symmetry_1
_geom_torsion_site_symmetry_2
_geom_torsion_site_symmetry_3
_geom_torsion_site_symmetry_4
_geom_torsion_publ_flag
C4 O4 C1 C11 172.48(10) . . . . ?
C4 O4 C1 C2 48.99(13) . . . . ?
C3 O2 C2 O1 164.86(10) . . . . ?
C3 O2 C2 C1 -14.17(14) . . . . ?
O4 C1 C2 O1 143.92(11) . . . . ?
C11 C1 C2 O1 22.72(16) . . . . ?
O4 C1 C2 O2 -37.11(13) . . . . ?
C11 C1 C2 O2 -158.30(10) . . . . ?
C2 O2 C3 C5 178.60(10) . . . . ?
C2 O2 C3 C4 54.66(13) . . . . ?
C1 O4 C4 O3 171.25(11) . . . . ?
C1 O4 C4 C3 -8.30(14) . . . . ?
O2 C3 C4 O3 137.67(12) . . . . ?
C5 C3 C4 O3 17.53(18) . . . . ?
O2 C3 C4 O4 -42.81(13) . . . . ?
C5 C3 C4 O4 -162.95(10) . . . . ?
O4 C1 C11 C12 -29.05(15) . . . . ?
C2 C1 C11 C12 93.14(13) . . . . ?
O4 C1 C11 C16 151.51(11) . . . . ?
C2 C1 C11 C16 -86.29(13) . . . . ?
C16 C11 C12 C13 -1.09(19) . . . . ?
C1 C11 C12 C13 179.49(11) . . . . ?
C11 C12 C13 C14 1.3(2) . . . . ?
C12 C13 C14 C15 -0.1(2) . . . . ?
C13 C14 C15 C16 -1.1(2) . . . . ?
C14 C15 C16 C11 1.28(19) . . . . ?
C12 C11 C16 C15 -0.17(19) . . . . ?
C1 C11 C16 C15 179.27(11) . . . . ?
